data_2213451
loop_
_publ_author_name
'Hartung, Jens'
'Ludwig, Arne'
'Svoboda, Ingrid'
'Fuess, Hartmut'

_publ_section_title
;{2,6-Dinitro-6-[(2-oxidophenyl)iminomethyl]phenolato}(ethanol)(ethanolato)oxidovanadium(V)
 at 100 K
;
_journal_coeditor_code LH2350
_journal_issue 5
_journal_name_full 'Acta Crystallographica Section E'
_journal_page_first m1422
_journal_page_last m1423
_journal_paper_doi 10.1107/S1600536807017692
_journal_volume 63
_journal_year 2007
_chemical_formula_iupac '[V (C13 H7 N3 O6) (C2 H5 O) O (C2 H6 O)]'
_chemical_formula_moiety 'C17 H18 N3 O9 V'
_chemical_formula_sum 'C17 H18 N3 O9 V'
_chemical_formula_weight 459.28
_chemical_name_systematic
;
(Ethanol)(ethanolato){2,6-dinitro-6-[(2-
oxidophenyl)iminomethyl]phenolato}oxidovanadium(V)
;
_space_group_IT_number 15
_symmetry_cell_setting monoclinic
_symmetry_space_group_name_Hall '-C 2yc'
_symmetry_space_group_name_H-M 'C 1 2/c 1'
_atom_sites_solution_hydrogens geom
_atom_sites_solution_primary direct
_atom_sites_solution_secondary difmap
_audit_creation_method SHELXL-97
_cell_angle_alpha 90.00
_cell_angle_beta 106.380(10)
_cell_angle_gamma 90.00
_cell_formula_units_Z 8
_cell_length_a 21.109(2)
_cell_length_b 8.2710(10)
_cell_length_c 23.249(3)
_cell_measurement_reflns_used 1606
_cell_measurement_temperature 100(2)
_cell_measurement_theta_max 24.444
_cell_measurement_theta_min 2.396
_cell_volume 3894.4(8)
_computing_cell_refinement
;
CrysAlis RED (Oxford Diffraction, 2006)
;
_computing_data_collection
;
CrysAlis CCD (Oxford Diffraction, 2006)
;
_computing_data_reduction
;
CrysAlis RED
;
_computing_molecular_graphics
;
PLATON (Spek 2003) and ORTEP-3 (Farrugia, 1997)
;
_computing_publication_material SHELXL97
_computing_structure_refinement 'SHELXL97 (Sheldrick, 1997)'
_computing_structure_solution 'SHELXS97 (Sheldrick, 1997)'
_diffrn_ambient_temperature 100(2)
_diffrn_detector_area_resol_mean 8.4012
_diffrn_measured_fraction_theta_full 0.947
_diffrn_measured_fraction_theta_max 0.947
_diffrn_measurement_device_type
;
Oxford Diffraction Xcalibur with Sapphire CCD detector
;
_diffrn_measurement_method
;
Rotation method data acquisition using \w and \f
;
_diffrn_radiation_monochromator graphite
_diffrn_radiation_source 'Enhance (Mo) X-ray Source'
_diffrn_radiation_type MoK\a
_diffrn_radiation_wavelength 0.71073
_diffrn_reflns_av_R_equivalents 0.0397
_diffrn_reflns_av_sigmaI/netI 0.0812
_diffrn_reflns_limit_h_max 25
_diffrn_reflns_limit_h_min -23
_diffrn_reflns_limit_k_max 9
_diffrn_reflns_limit_k_min -10
_diffrn_reflns_limit_l_max 29
_diffrn_reflns_limit_l_min -28
_diffrn_reflns_number 10522
_diffrn_reflns_theta_full 26.37
_diffrn_reflns_theta_max 26.37
_diffrn_reflns_theta_min 4.19
_diffrn_standards_decay_% 0
_exptl_absorpt_coefficient_mu 0.567
_exptl_absorpt_correction_T_max 0.9777
_exptl_absorpt_correction_T_min 0.7886
_exptl_absorpt_correction_type multi-scan
_exptl_absorpt_process_details '(CrysAlis RED; Oxford Diffraction, 2006)'
_exptl_crystal_colour 'dark brown'
_exptl_crystal_density_diffrn 1.567
_exptl_crystal_density_method 'not measured'
_exptl_crystal_description Prism
_exptl_crystal_F_000 1888
_exptl_crystal_size_max 0.44
_exptl_crystal_size_mid 0.20
_exptl_crystal_size_min 0.04
_refine_diff_density_max 1.121
_refine_diff_density_min -0.557
_refine_ls_extinction_method none
_refine_ls_goodness_of_fit_ref 1.053
_refine_ls_hydrogen_treatment mixed
_refine_ls_matrix_type full
_refine_ls_number_parameters 297
_refine_ls_number_reflns 3781
_refine_ls_number_restraints 1
_refine_ls_restrained_S_all 1.053
_refine_ls_R_factor_all 0.0920
_refine_ls_R_factor_gt 0.0554
_refine_ls_shift/su_max 0.000
_refine_ls_shift/su_mean 0.000
_refine_ls_structure_factor_coef Fsqd
_refine_ls_weighting_details 'calc w=1/[\s^2^(Fo^2^)+(0.0783P)^2^+8.9202P] where P=(Fo^2^+2Fc^2^)/3'
_refine_ls_weighting_scheme calc
_refine_ls_wR_factor_gt 0.1448
_refine_ls_wR_factor_ref 0.1595
_reflns_number_gt 2446
_reflns_number_total 3781
_reflns_threshold_expression I>2\s(I)
_cod_data_source_file lh2350.cif
_cod_data_source_block I
_cod_depositor_comments
;
The following automatic conversions were performed:
'_symmetry_cell_setting' value 'Monoclinic' changed to 'monoclinic'
according to '/home/saulius/struct/CIF-dictionaries/cif_core.dic'
dictionary named 'cif_core.dic' version 2.4.1 from 2010-06-29.

Automatic conversion script
Id: cif_fix_enum 1527 2010-12-29 10:47:43Z saulius 

The following automatic conversions were performed:

'_symmetry_cell_setting' value 'Monoclinic' changed to 'monoclinic'
according to /home/saulius/struct/CIF-dictionaries/cif_core.dic
dictionary named 'cif_core.dic' version 2.4.1 from 2010-06-29.

Automatic conversion script
Id: cif_fix_values 1715 2011-07-08 13:25:40Z adriana 
;
_cod_original_sg_symbol_H-M 'C 2/c'
_cod_database_code 2213451
_cod_database_fobs_code 2213451

loop_
_symmetry_equiv_pos_as_xyz
'x, y, z'
'-x, y, -z+1/2'
'x+1/2, y+1/2, z'
'-x+1/2, y+1/2, -z+1/2'
'-x, -y, -z'
'x, -y, z-1/2'
'-x+1/2, -y+1/2, -z'
'x+1/2, -y+1/2, z-1/2'

loop_
_atom_site_type_symbol
_atom_site_label
_atom_site_fract_x
_atom_site_fract_y
_atom_site_fract_z
_atom_site_U_iso_or_equiv
_atom_site_adp_type
_atom_site_calc_flag
_atom_site_refinement_flags
_atom_site_occupancy
C C1 0.37285(19) 0.4511(5) -0.08322(17) 0.0178(9) Uani d . 1
C C2 0.3698(2) 0.5096(5) -0.14007(18) 0.0228(10) Uani d . 1
H H2 0.393(2) 0.598(6) -0.1464(18) 0.027 Uiso d . 1
C C3 0.3305(2) 0.4315(5) -0.19012(18) 0.0230(10) Uani d . 1
H H3 0.329(2) 0.472(5) -0.2316(19) 0.028 Uiso d . 1
C C4 0.2947(2) 0.2937(5) -0.18355(18) 0.0221(9) Uani d . 1
H H4 0.270(2) 0.233(5) -0.2200(18) 0.027 Uiso d . 1
C C5 0.2969(2) 0.2362(5) -0.12764(18) 0.0190(9) Uani d . 1
H H5 0.275(2) 0.159(6) -0.1269(19) 0.023 Uiso d . 1
C C6 0.3365(2) 0.3160(5) -0.07697(16) 0.0156(8) Uani d . 1
C C7 0.3175(2) 0.1444(5) -0.00180(17) 0.0166(9) Uani d . 1
H H7 0.292(2) 0.078(5) -0.0315(18) 0.020 Uiso d . 1
C C8 0.36449(19) 0.1737(5) 0.10971(17) 0.0164(9) Uani d . 1
C C9 0.3674(2) 0.1043(5) 0.16606(17) 0.0211(9) Uani d . 1
C C10 0.3364(2) -0.0376(5) 0.17269(17) 0.0200(9) Uani d . 1
H H10 0.347(2) -0.087(5) 0.2193(18) 0.024 Uiso d . 1
C C11 0.2978(2) -0.1143(5) 0.12121(17) 0.0186(9) Uani d . 1
C C12 0.2919(2) -0.0521(5) 0.06508(17) 0.0180(9) Uani d . 1
H H12 0.2645(19) -0.110(5) 0.0303(17) 0.022 Uiso d . 1
C C13 0.32465(19) 0.0889(5) 0.05852(17) 0.0165(9) Uani d . 1
C C14 0.4726(2) 0.7266(6) 0.1097(2) 0.0321(11) Uani d . 1
H H14A 0.4316 0.7869 0.0905 0.039 Uiso calc R 1
H H14B 0.5103 0.7870 0.1028 0.039 Uiso calc R 1
C C15 0.4809(3) 0.7113(8) 0.1751(2) 0.0582(18) Uani d . 1
H H15A 0.5199 0.6451 0.1933 0.070 Uiso calc R 1
H H15B 0.4417 0.6598 0.1816 0.070 Uiso calc R 1
H H15C 0.4867 0.8189 0.1935 0.070 Uiso calc R 1
C C16 0.5116(2) 0.1545(5) 0.0792(2) 0.0281(10) Uani d . 1
H H16A 0.4776 0.0707 0.0773 0.034 Uiso calc R 1
H H16B 0.5230 0.2027 0.1198 0.034 Uiso calc R 1
C C17 0.5718(2) 0.0759(6) 0.0699(2) 0.0397(13) Uani d . 1
H H17A 0.6056 0.1581 0.0714 0.048 Uiso calc R 1
H H17B 0.5603 0.0223 0.0308 0.048 Uiso calc R 1
H H17C 0.5888 -0.0043 0.1016 0.048 Uiso calc R 1
N N1 0.34418(16) 0.2729(4) -0.01624(13) 0.0160(7) Uani d . 1
N N2 0.26322(17) -0.2627(4) 0.12687(15) 0.0222(8) Uani d . 1
N N3 0.4043(2) 0.1869(5) 0.22153(16) 0.0304(9) Uani d . 1
O O1 0.34078(14) 0.5616(4) 0.04592(12) 0.0245(7) Uani d . 1
O O2 0.41098(13) 0.5200(3) -0.03254(11) 0.0176(6) Uani d . 1
O O3 0.39724(14) 0.3027(3) 0.10499(11) 0.0208(6) Uani d . 1
O O4 0.46938(13) 0.5685(3) 0.08408(11) 0.0197(6) Uani d . 1
O O5 0.48396(13) 0.2797(3) 0.03533(12) 0.0188(6) Uani d D 1
H H5A 0.5138(15) 0.333(5) 0.0294(18) 0.023 Uiso d D 1
O O6 0.22456(14) -0.3178(3) 0.08142(12) 0.0248(7) Uani d . 1
O O7 0.27483(18) -0.3275(4) 0.17588(13) 0.0414(9) Uani d . 1
O O8 0.4313(2) 0.1009(5) 0.26400(15) 0.0539(11) Uani d . 1
O O9 0.40328(19) 0.3340(4) 0.22267(14) 0.0436(10) Uani d . 1
V V1 0.40196(3) 0.45238(8) 0.04354(3) 0.0173(2) Uani d . 1

loop_
_atom_site_aniso_label
_atom_site_aniso_U_11
_atom_site_aniso_U_22
_atom_site_aniso_U_33
_atom_site_aniso_U_12
_atom_site_aniso_U_13
_atom_site_aniso_U_23
C1 0.020(2) 0.014(2) 0.020(2) 0.0019(18) 0.0046(16) -0.0011(17)
C2 0.024(2) 0.019(2) 0.025(2) -0.0053(19) 0.0059(18) 0.0027(18)
C3 0.027(2) 0.023(2) 0.021(2) -0.0005(19) 0.0081(18) 0.0019(18)
C4 0.024(2) 0.021(2) 0.021(2) -0.0056(19) 0.0064(18) -0.0031(18)
C5 0.020(2) 0.010(2) 0.028(2) -0.0021(18) 0.0075(18) 0.0010(17)
C6 0.019(2) 0.010(2) 0.0187(19) -0.0002(16) 0.0064(16) 0.0013(15)
C7 0.016(2) 0.014(2) 0.020(2) 0.0015(17) 0.0035(16) -0.0007(16)
C8 0.013(2) 0.014(2) 0.024(2) -0.0014(17) 0.0071(16) -0.0003(16)
C9 0.023(2) 0.019(2) 0.020(2) -0.0023(18) 0.0043(17) -0.0047(17)
C10 0.025(2) 0.015(2) 0.020(2) -0.0003(18) 0.0060(17) 0.0006(17)
C11 0.021(2) 0.013(2) 0.024(2) 0.0008(17) 0.0094(17) 0.0005(16)
C12 0.017(2) 0.015(2) 0.021(2) 0.0007(18) 0.0029(16) -0.0046(17)
C13 0.016(2) 0.013(2) 0.021(2) 0.0010(16) 0.0071(16) 0.0009(16)
C14 0.032(3) 0.018(2) 0.044(3) -0.008(2) 0.008(2) -0.010(2)
C15 0.065(4) 0.057(4) 0.043(3) 0.017(3) -0.001(3) -0.028(3)
C16 0.026(3) 0.017(2) 0.042(3) -0.001(2) 0.010(2) 0.007(2)
C17 0.023(3) 0.017(3) 0.077(4) 0.004(2) 0.013(2) 0.004(2)
N1 0.0161(17) 0.0146(18) 0.0176(16) -0.0008(15) 0.0052(13) -0.0018(14)
N2 0.027(2) 0.018(2) 0.0232(19) -0.0058(16) 0.0108(16) 0.0017(15)
N3 0.042(3) 0.025(2) 0.022(2) -0.0090(19) 0.0059(17) -0.0030(17)
O1 0.0244(16) 0.0209(17) 0.0265(15) 0.0023(13) 0.0042(12) -0.0054(13)
O2 0.0207(15) 0.0120(15) 0.0175(13) -0.0065(12) 0.0010(11) 0.0009(11)
O3 0.0234(16) 0.0209(16) 0.0179(14) -0.0061(13) 0.0056(12) -0.0018(11)
O4 0.0206(15) 0.0144(15) 0.0232(15) -0.0037(12) 0.0045(12) -0.0049(12)
O5 0.0185(16) 0.0160(16) 0.0211(14) -0.0074(13) 0.0041(12) 0.0022(12)
O6 0.0266(17) 0.0194(17) 0.0271(16) -0.0055(13) 0.0056(13) 0.0002(13)
O7 0.062(2) 0.032(2) 0.0267(18) -0.0168(18) 0.0058(16) 0.0120(15)
O8 0.082(3) 0.038(2) 0.0260(18) -0.017(2) -0.0096(18) 0.0051(16)
O9 0.073(3) 0.026(2) 0.0326(18) -0.0140(19) 0.0165(18) -0.0107(15)
V1 0.0181(4) 0.0130(4) 0.0205(4) -0.0022(3) 0.0048(3) -0.0021(3)

loop_
_atom_type_symbol
_atom_type_description
_atom_type_scat_dispersion_real
_atom_type_scat_dispersion_imag
_atom_type_scat_source
C C 0.0033 0.0016 'International Tables Vol C Tables 4.2.6.8 and 6.1.1.4'
H H 0.0000 0.0000 'International Tables Vol C Tables 4.2.6.8 and 6.1.1.4'
N N 0.0061 0.0033 'International Tables Vol C Tables 4.2.6.8 and 6.1.1.4'
O O 0.0106 0.0060 'International Tables Vol C Tables 4.2.6.8 and 6.1.1.4'
V V 0.3005 0.5294 'International Tables Vol C Tables 4.2.6.8 and 6.1.1.4'

loop_
_geom_angle_atom_site_label_1
_geom_angle_atom_site_label_2
_geom_angle_atom_site_label_3
_geom_angle
_geom_angle_publ_flag
O2 C1 C6 117.4(3) ?
O2 C1 C2 122.6(4) ?
C6 C1 C2 120.1(4) ?
C3 C2 C1 119.5(4) ?
C3 C2 H2 117(3) ?
C1 C2 H2 123(3) ?
C2 C3 C4 120.1(4) ?
C2 C3 H3 120(2) ?
C4 C3 H3 120(2) ?
C5 C4 C3 120.7(4) ?
C5 C4 H4 120(3) ?
C3 C4 H4 119(2) ?
C4 C5 C6 119.0(4) ?
C4 C5 H5 116(3) ?
C6 C5 H5 125(3) ?
C1 C6 C5 120.5(4) ?
C1 C6 N1 113.3(3) ?
C5 C6 N1 126.2(4) ?
N1 C7 C13 125.6(4) ?
N1 C7 H7 120(3) ?
C13 C7 H7 114(3) ?
O3 C8 C9 121.9(3) ?
O3 C8 C13 122.4(3) ?
C9 C8 C13 115.6(4) ?
C10 C9 C8 123.5(4) ?
C10 C9 N3 116.7(4) ?
C8 C9 N3 119.8(4) ?
C9 C10 C11 118.3(4) ?
C9 C10 H10 117(2) ?
C11 C10 H10 125(2) ?
C12 C11 C10 121.2(4) ?
C12 C11 N2 119.2(4) ?
C10 C11 N2 119.5(4) ?
C11 C12 C13 120.3(4) ?
C11 C12 H12 118(2) ?
C13 C12 H12 121(2) ?
C12 C13 C8 121.0(4) ?
C12 C13 C7 117.1(4) ?
C8 C13 C7 121.9(4) ?
O4 C14 C15 109.0(4) ?
O4 C14 H14A 109.9 ?
C15 C14 H14A 109.9 ?
O4 C14 H14B 109.9 ?
C15 C14 H14B 109.9 ?
H14A C14 H14B 108.3 ?
C14 C15 H15A 109.5 ?
C14 C15 H15B 109.5 ?
H15A C15 H15B 109.5 ?
C14 C15 H15C 109.5 ?
H15A C15 H15C 109.5 ?
H15B C15 H15C 109.5 ?
O5 C16 C17 113.4(4) ?
O5 C16 H16A 108.9 ?
C17 C16 H16A 108.9 ?
O5 C16 H16B 108.9 ?
C17 C16 H16B 108.9 ?
H16A C16 H16B 107.7 ?
C16 C17 H17A 109.5 ?
C16 C17 H17B 109.5 ?
H17A C17 H17B 109.5 ?
C16 C17 H17C 109.5 ?
H17A C17 H17C 109.5 ?
H17B C17 H17C 109.5 ?
C7 N1 C6 122.0(3) ?
C7 N1 V1 127.4(3) ?
C6 N1 V1 110.6(2) ?
O7 N2 O6 123.5(4) ?
O7 N2 C11 118.8(3) ?
O6 N2 C11 117.7(3) ?
O9 N3 O8 124.9(4) ?
O9 N3 C9 118.3(4) ?
O8 N3 C9 116.7(4) ?
C1 O2 V1 119.5(2) ?
C8 O3 V1 137.6(2) ?
C14 O4 V1 131.3(3) ?
C16 O5 V1 123.2(2) ?
C16 O5 H5A 109(3) ?
V1 O5 H5A 109(3) ?
O1 V1 O4 102.36(14) yes
O1 V1 O3 97.34(14) yes
O4 V1 O3 99.10(12) yes
O1 V1 O2 99.18(13) yes
O4 V1 O2 93.41(12) yes
O3 V1 O2 156.62(12) yes
O1 V1 N1 95.52(14) yes
O4 V1 N1 161.23(13) yes
O3 V1 N1 84.08(12) yes
O2 V1 N1 77.97(12) yes
O1 V1 O5 175.18(13) yes
O4 V1 O5 82.46(11) yes
O3 V1 O5 81.88(11) yes
O2 V1 O5 80.27(11) yes
N1 V1 O5 79.68(11) yes

loop_
_geom_bond_atom_site_label_1
_geom_bond_atom_site_label_2
_geom_bond_distance
_geom_bond_publ_flag
C1 O2 1.351(4) ?
C1 C6 1.387(5) ?
C1 C2 1.392(6) ?
C2 C3 1.384(6) ?
C2 H2 0.92(5) ?
C3 C4 1.400(6) ?
C3 H3 1.01(4) ?
C4 C5 1.373(6) ?
C4 H4 1.00(4) ?
C5 C6 1.403(5) ?
C5 H5 0.78(4) ?
C6 N1 1.420(5) ?
C7 N1 1.290(5) ?
C7 C13 1.443(5) ?
C7 H7 0.93(4) ?
C8 O3 1.293(5) ?
C8 C9 1.416(5) ?
C8 C13 1.432(5) ?
C9 C10 1.374(6) ?
C9 N3 1.473(5) ?
C10 C11 1.396(6) ?
C10 H10 1.12(4) ?
C11 C12 1.375(5) ?
C11 N2 1.453(5) ?
C12 C13 1.386(6) ?
C12 H12 0.98(4) ?
C14 O4 1.431(5) ?
C14 C15 1.486(7) ?
C14 H14A 0.9900 ?
C14 H14B 0.9900 ?
C15 H15A 0.9800 ?
C15 H15B 0.9800 ?
C15 H15C 0.9800 ?
C16 O5 1.455(5) ?
C16 C17 1.496(6) ?
C16 H16A 0.9900 ?
C16 H16B 0.9900 ?
C17 H17A 0.9800 ?
C17 H17B 0.9800 ?
C17 H17C 0.9800 ?
N1 V1 2.161(3) yes
N2 O7 1.220(4) ?
N2 O6 1.226(4) ?
N3 O9 1.218(5) ?
N3 O8 1.220(5) ?
O1 V1 1.590(3) yes
O2 V1 1.915(3) yes
O3 V1 1.914(3) yes
O4 V1 1.755(3) yes
O5 V1 2.293(3) yes
O5 H5A 0.810(10) ?

loop_
_geom_hbond_atom_site_label_D
_geom_hbond_atom_site_label_H
_geom_hbond_atom_site_label_A
_geom_hbond_site_symmetry_A
_geom_hbond_distance_DH
_geom_hbond_distance_HA
_geom_hbond_distance_DA
_geom_hbond_angle_DHA
O5 H5A O2 5_665 0.810(10) 1.987(14) 2.784(4) 168(4)

loop_
_geom_torsion_atom_site_label_1
_geom_torsion_atom_site_label_2
_geom_torsion_atom_site_label_3
_geom_torsion_atom_site_label_4
_geom_torsion
_geom_torsion_publ_flag
O2 C1 C2 C3 178.9(4) ?
C6 C1 C2 C3 -0.2(6) ?
C1 C2 C3 C4 -0.7(7) ?
C2 C3 C4 C5 1.4(7) ?
C3 C4 C5 C6 -1.1(6) ?
O2 C1 C6 C5 -178.7(4) ?
C2 C1 C6 C5 0.6(6) ?
O2 C1 C6 N1 1.6(5) ?
C2 C1 C6 N1 -179.2(4) ?
C4 C5 C6 C1 0.1(6) ?
C4 C5 C6 N1 179.8(4) ?
O3 C8 C9 C10 -176.2(4) ?
C13 C8 C9 C10 2.0(6) ?
O3 C8 C9 N3 5.0(6) ?
C13 C8 C9 N3 -176.9(4) ?
C8 C9 C10 C11 -2.6(6) ?
N3 C9 C10 C11 176.3(4) ?
C9 C10 C11 C12 1.4(6) ?
C9 C10 C11 N2 -178.7(4) ?
C10 C11 C12 C13 0.2(6) ?
N2 C11 C12 C13 -179.6(4) ?
C11 C12 C13 C8 -0.8(6) ?
C11 C12 C13 C7 178.4(4) ?
O3 C8 C13 C12 177.9(4) ?
C9 C8 C13 C12 -0.3(6) ?
O3 C8 C13 C7 -1.2(6) ?
C9 C8 C13 C7 -179.4(4) ?
N1 C7 C13 C12 179.7(4) ?
N1 C7 C13 C8 -1.1(6) ?
C13 C7 N1 C6 177.8(4) yes
C13 C7 N1 V1 -4.2(6) ?
C1 C6 N1 C7 -175.4(4) ?
C5 C6 N1 C7 4.8(6) ?
C1 C6 N1 V1 6.2(4) ?
C5 C6 N1 V1 -173.5(3) ?
C12 C11 N2 O7 171.3(4) ?
C10 C11 N2 O7 -8.5(6) yes
C12 C11 N2 O6 -7.4(5) ?
C10 C11 N2 O6 172.7(4) ?
C10 C9 N3 O9 -142.8(4) ?
C8 C9 N3 O9 36.2(6) ?
C10 C9 N3 O8 34.0(6) yes
C8 C9 N3 O8 -147.1(4) ?
C6 C1 O2 V1 -10.2(5) ?
C2 C1 O2 V1 170.5(3) ?
C9 C8 O3 V1 -170.8(3) ?
C13 C8 O3 V1 11.2(6) ?
C15 C14 O4 V1 100.7(4) ?
C17 C16 O5 V1 -170.3(3) ?
C14 O4 V1 O1 -4.6(4) ?
C14 O4 V1 O3 -104.3(3) ?
C14 O4 V1 O2 95.6(3) ?
C14 O4 V1 N1 157.3(4) ?
C14 O4 V1 O5 175.3(3) ?
C8 O3 V1 O1 82.5(4) ?
C8 O3 V1 O4 -173.7(4) ?
C8 O3 V1 O2 -52.2(5) ?
C8 O3 V1 N1 -12.3(4) ?
C8 O3 V1 O5 -92.7(4) ?
C1 O2 V1 O1 -83.4(3) ?
C1 O2 V1 O4 173.5(3) ?
C1 O2 V1 O3 51.0(4) ?
C1 O2 V1 N1 10.3(3) ?
C1 O2 V1 O5 91.7(3) ?
C7 N1 V1 O1 -88.7(3) ?
C6 N1 V1 O1 89.5(3) ?
C7 N1 V1 O4 109.0(5) ?
C6 N1 V1 O4 -72.8(5) ?
C7 N1 V1 O3 8.1(3) ?
C6 N1 V1 O3 -173.7(3) ?
C7 N1 V1 O2 173.0(4) ?
C6 N1 V1 O2 -8.7(2) ?
C7 N1 V1 O5 90.9(3) ?
C6 N1 V1 O5 -90.9(2) ?
C16 O5 V1 O1 -92.7(16) ?
C16 O5 V1 O4 88.7(3) ?
C16 O5 V1 O3 -11.7(3) ?
C16 O5 V1 O2 -176.5(3) ?
C16 O5 V1 N1 -97.1(3) ?
